data_4002340
loop_
_publ_author_name
'Iordanidis, L.'
'Brazis, P.W.'
'Kyratsi, T.'
'Kanatzidis, M.G.'
'Ireland, J.'
'Hogan, T.'
'Lane, M.'
'Kannewurf, C.R.'
'Chen, W.'
'Ghelani, N.'
'Dyck, J.S.'
'Uher, C.'

_publ_section_title
;
 A2 Bi8 Se13 (A = Rb, Cs), Cs Bi3.67 Se6 and Ba Bi2 Se4: new ternary
 semiconducting bismuth selenides
;
_journal_name_full 'Chemistry of Materials (1,1989-)'
_journal_page_first 622
_journal_page_last 633
_journal_volume 13
_journal_year 2001
_chemical_formula_sum 'Ba1.073 Bi2 Se4'
_space_group_IT_number 176
_symmetry_space_group_name_Hall '-P 6c'
_symmetry_space_group_name_H-M 'P 63/m'
_cell_angle_alpha 90
_cell_angle_beta 90
_cell_angle_gamma 120
_cell_formula_units_Z 12
_cell_length_a 26.157
_cell_length_b 26.157
_cell_length_c 4.3245
_cell_volume 2562.373
_citation_journal_id_ASTM CMATEX
_cod_data_source_file Iordanidis_CMATEX_2001_962.cif
_cod_data_source_block Ba1.073Bi2Se4
_cod_database_code 4002340

loop_
_symmetry_equiv_pos_as_xyz
x,y,z
x-y,x,z+1/2
-y,x-y,z
-x,-y,z+1/2
-x+y,-x,z
y,-x+y,z+1/2
-x,-y,-z
-x+y,-x,-z-1/2
y,-x+y,-z
x,y,-z-1/2
x-y,x,-z
-y,x-y,-z-1/2

loop_
_atom_site_label
_atom_site_type_symbol
_atom_site_fract_x
_atom_site_fract_y
_atom_site_fract_z
_atom_site_occupancy
_atom_site_U_iso_or_equiv
Se6 Se-2 0.3074 0.1895 0.75 1 0.0
Se1 Se-2 0.3048 0.4533 0.25 1 0.0
Se7 Se-2 0.136 0.0726 0.25 1 0.0
Se2 Se-2 0.3691 0.3653 0.75 1 0.0
Bi4 Bi+3 0.181 0.1552 0.75 1 0.0
Bi1 Bi+3 0.4115 0.4603 0.25 1 0.0
Bi2 Bi+3 0.5048 0.6494 0.25 1 0.0
Ba2 Ba+2 0.2304 0.3496 0.75 1 0.0
Se5 Se-2 0.5517 0.7294 0.75 1 0.0
Ba1 Ba+2 0.3243 0.5552 0.75 1 0.0
Bi3 Bi+3 0.3333 0.2743 0.25 1 0.0
Se8 Se-2 0.2158 0.2477 0.25 1 0.0
Se4 Se-2 0.4075 0.6579 0.25 1 0.0
Se3 Se-2 0.4577 0.5466 0.75 1 0.0
Ba3 Ba+2 0 0 0.75 0.436 0.0
